data_7226770
loop_
_publ_author_name
'Zheng, Sheng-Run'
'Tan, Jing-Bo'
'Cai, Song-Liang'
'Fan, Jun'
'Zhang, Wei-Guang'

_publ_section_title
;
 Construction of six new luminescent Ln(iii)--Zn(ii) heterometallic
 coordination polymers based on heterometallic secondary building units
;
_journal_issue 44
_journal_name_full CrystEngComm
_journal_page_first 8672
_journal_paper_doi 10.1039/C6CE01184E
_journal_volume 18
_journal_year 2016
_chemical_formula_sum 'C22 H12 Eu N3 O15 Zn'
_chemical_formula_weight 775.68
_space_group_crystal_system monoclinic
_space_group_IT_number 14
_space_group_name_Hall '-P 2yn'
_space_group_name_H-M_alt 'P 1 21/n 1'
_symmetry_space_group_name_Hall '-P 2yn'
_symmetry_space_group_name_H-M 'P 1 21/n 1'
_atom_sites_solution_hydrogens geom
_atom_sites_solution_primary direct
_atom_sites_solution_secondary difmap
_audit_creation_method SHELXL-2014/7
_audit_update_record
;
2016-10-01 deposited with the CCDC.
2016-10-10 downloaded from the CCDC.
;
_cell_angle_alpha 90
_cell_angle_beta 105.7440(10)
_cell_angle_gamma 90
_cell_formula_units_Z 4
_cell_length_a 10.4803(11)
_cell_length_b 17.8855(19)
_cell_length_c 17.8364(18)
_cell_measurement_reflns_used 1100
_cell_measurement_temperature 296(2)
_cell_measurement_theta_max 22.32
_cell_measurement_theta_min 2.56
_cell_volume 3217.9(6)
_computing_cell_refinement 'Bruker SAINT'
_computing_data_collection 'Bruker APEX2'
_computing_data_reduction 'Bruker SAINT'
_computing_molecular_graphics 'Bruker SHELXTL'
_computing_publication_material 'Bruker SHELXTL'
_computing_structure_refinement 'SHELXL-2014/7 (Sheldrick, 2014)'
_computing_structure_solution 'SHELXL-2014/7 (Sheldrick, 2014)'
_diffrn_ambient_temperature 296(2)
_diffrn_measured_fraction_theta_full 0.998
_diffrn_measured_fraction_theta_max 0.997
_diffrn_measurement_device_type 'Bruker APEX-II CCD'
_diffrn_measurement_method '\f and \w scans'
_diffrn_radiation_type MoK\a
_diffrn_radiation_wavelength 0.71073
_diffrn_reflns_av_R_equivalents 0.0328
_diffrn_reflns_av_unetI/netI 0.0421
_diffrn_reflns_Laue_measured_fraction_full 0.998
_diffrn_reflns_Laue_measured_fraction_max 0.997
_diffrn_reflns_limit_h_max 12
_diffrn_reflns_limit_h_min -7
_diffrn_reflns_limit_k_max 20
_diffrn_reflns_limit_k_min -22
_diffrn_reflns_limit_l_max 21
_diffrn_reflns_limit_l_min -21
_diffrn_reflns_number 17204
_diffrn_reflns_point_group_measured_fraction_full 0.998
_diffrn_reflns_point_group_measured_fraction_max 0.997
_diffrn_reflns_theta_full 25.242
_diffrn_reflns_theta_max 26.000
_diffrn_reflns_theta_min 1.644
_diffrn_source 'fine-focus sealed tube'
_exptl_absorpt_coefficient_mu 2.743
_exptl_absorpt_correction_type multi-scan
_exptl_crystal_colour yellow
_exptl_crystal_density_diffrn 1.601
_exptl_crystal_description block
_exptl_crystal_F_000 1512
_exptl_crystal_size_max 0.340
_exptl_crystal_size_mid 0.250
_exptl_crystal_size_min 0.160
_exptl_transmission_factor_max 0.788
_exptl_transmission_factor_min 0.729
_refine_diff_density_max 0.966
_refine_diff_density_min -0.627
_refine_diff_density_rms 0.146
_refine_ls_extinction_method none
_refine_ls_goodness_of_fit_ref 1.061
_refine_ls_hydrogen_treatment constr
_refine_ls_matrix_type full
_refine_ls_number_parameters 424
_refine_ls_number_reflns 6288
_refine_ls_number_restraints 144
_refine_ls_restrained_S_all 1.067
_refine_ls_R_factor_all 0.0509
_refine_ls_R_factor_gt 0.0366
_refine_ls_shift/su_max 0.000
_refine_ls_shift/su_mean 0.000
_refine_ls_structure_factor_coef Fsqd
_refine_ls_weighting_details 'w=1/[\s^2^(Fo^2^)+(0.0589P)^2^+10.2605P] where P=(Fo^2^+2Fc^2^)/3'
_refine_ls_weighting_scheme calc
_refine_ls_wR_factor_gt 0.1112
_refine_ls_wR_factor_ref 0.1195
_reflns_Friedel_coverage 0.000
_reflns_number_gt 5076
_reflns_number_total 6288
_reflns_threshold_expression 'I > 2\s(I)'
_cod_data_source_file c6ce01184e2.cif
_cod_data_source_block 5EuZn
_cod_depositor_comments 'Adding full bibliography for 7226766--7226771.cif.'
_cod_database_code 7226770
_shelx_shelxl_version_number 2014/7
_shelx_space_group_comment
;
The symmetry employed for this shelxl refinement is uniquely defined
by the following loop, which should always be used as a source of
symmetry information in preference to the above space-group names.
They are only intended as comments.
;
_shelx_estimated_absorpt_t_min 0.456
_shelx_estimated_absorpt_t_max 0.668

loop_
_space_group_symop_operation_xyz
'x, y, z'
'-x+1/2, y+1/2, -z+1/2'
'-x, -y, -z'
'x-1/2, -y-1/2, z-1/2'

loop_
_atom_site_label
_atom_site_type_symbol
_atom_site_fract_x
_atom_site_fract_y
_atom_site_fract_z
_atom_site_U_iso_or_equiv
_atom_site_adp_type
_atom_site_occupancy
_atom_site_site_symmetry_order
_atom_site_calc_flag
_atom_site_refinement_flags_posn
_atom_site_refinement_flags_adp
_atom_site_refinement_flags_occupancy
_atom_site_disorder_assembly
_atom_site_disorder_group
C1 C 0.7182(6) 0.0413(3) 0.4700(4) 0.0341(14) Uani 1 1 d . . . . .
C2 C 0.8543(6) 0.0723(3) 0.4758(3) 0.0317(13) Uani 1 1 d . . . . .
C3 C 0.8980(6) 0.0811(3) 0.4092(4) 0.0319(13) Uani 1 1 d . . . . .
H3 H 0.8401 0.0721 0.3604 0.038 Uiso 1 1 calc R U . . .
C4 C 1.0278(6) 0.1032(3) 0.4153(4) 0.0326(13) Uani 1 1 d . . . . .
C5 C 1.1111(6) 0.1196(4) 0.4875(4) 0.0399(15) Uani 1 1 d . . . . .
H5 H 1.1979 0.1349 0.4926 0.048 Uiso 1 1 calc R U . . .
C6 C 1.0636(6) 0.1130(4) 0.5519(4) 0.0461(17) Uani 1 1 d . . . . .
C7 C 0.9380(6) 0.0886(4) 0.5479(4) 0.0401(15) Uani 1 1 d . . . . .
H7 H 0.9100 0.0831 0.5928 0.048 Uiso 1 1 calc R U . . .
C8 C 1.0802(6) 0.1053(3) 0.3447(4) 0.0340(14) Uani 1 1 d . . . . .
C9 C 0.3630(6) 0.1716(3) 0.2605(4) 0.0325(13) Uani 1 1 d . . . . .
C10 C 0.4365(6) 0.2421(3) 0.2909(4) 0.0348(14) Uani 1 1 d . . . . .
C11 C 0.3778(6) 0.3109(3) 0.2683(3) 0.0317(13) Uani 1 1 d . . . . .
H11 H 0.2973 0.3130 0.2301 0.038 Uiso 1 1 calc R U . . .
C12 C 0.4368(6) 0.3763(3) 0.3015(3) 0.0346(14) Uani 1 1 d . . . . .
C13 C 0.5579(7) 0.3730(4) 0.3578(4) 0.054(2) Uani 1 1 d . . . . .
H13 H 0.5991 0.4165 0.3810 0.064 Uiso 1 1 calc R U . . .
C14 C 0.6154(7) 0.3044(4) 0.3784(5) 0.060(2) Uani 1 1 d . . . . .
C15 C 0.5580(6) 0.2385(4) 0.3467(4) 0.0476(18) Uani 1 1 d . . . . .
H15 H 0.5992 0.1928 0.3622 0.057 Uiso 1 1 calc R U . . .
C16 C 0.3702(6) 0.4510(4) 0.2785(4) 0.0356(14) Uani 1 1 d . . . . .
C17 C 0.4754(5) 0.1427(3) 0.5275(4) 0.0301(13) Uani 1 1 d . . . . .
C18 C 0.4464(6) 0.2257(3) 0.5313(3) 0.0287(12) Uani 1 1 d . . . . .
C19 C 0.5082(6) 0.2664(3) 0.5972(3) 0.0341(14) Uani 1 1 d . . . . .
H19 H 0.5650 0.2413 0.6387 0.041 Uiso 1 1 calc R U . . .
C20 C 0.4072(7) 0.3752(4) 0.5454(4) 0.0457(17) Uani 1 1 d . . . . .
H20 H 0.3935 0.4262 0.5497 0.055 Uiso 1 1 calc R U . . .
C21 C 0.3398(8) 0.3383(4) 0.4777(4) 0.054(2) Uani 1 1 d . . . . .
H21 H 0.2809 0.3643 0.4378 0.065 Uiso 1 1 calc R U . . .
C22 C 0.3608(7) 0.2632(4) 0.4700(4) 0.0420(16) Uani 1 1 d . . . . .
H22 H 0.3183 0.2381 0.4245 0.050 Uiso 1 1 calc R U . . .
Eu1 Eu 0.40273(3) 0.01465(2) 0.37277(2) 0.02351(11) Uani 1 1 d . . . . .
N1 N 1.1542(7) 0.1291(6) 0.6299(4) 0.084(3) Uani 1 1 d . . . . .
N2 N 0.7234(18) 0.3005(11) 0.4559(11) 0.077(3) Uani 0.5 1 d . U P A 1
O11 O 0.7578(14) 0.3570(8) 0.4936(9) 0.088(3) Uani 0.5 1 d . U P A 1
O12 O 0.7669(14) 0.2419(8) 0.4814(8) 0.078(3) Uani 0.5 1 d . U P A 1
N2' N 0.7551(18) 0.3013(11) 0.4233(11) 0.080(3) Uani 0.5 1 d . U P A 2
O11' O 0.8131(14) 0.3584(8) 0.4491(9) 0.090(3) Uani 0.5 1 d . U P A 2
O12' O 0.8131(14) 0.2449(8) 0.4391(9) 0.084(3) Uani 0.5 1 d . U P A 2
N3 N 0.4909(5) 0.3398(3) 0.6044(3) 0.0342(12) Uani 1 1 d . . . . .
O1 O 0.6386(4) 0.0342(3) 0.4036(3) 0.0432(11) Uani 1 1 d . . . . .
O2 O 0.6940(4) 0.0234(3) 0.5322(3) 0.0473(12) Uani 1 1 d . . . . .
O3 O 0.9986(4) 0.1162(3) 0.2795(3) 0.0494(13) Uani 1 1 d . . . . .
O4 O 1.2007(4) 0.0972(3) 0.3527(3) 0.0406(11) Uani 1 1 d . . . . .
O5 O 1.248(2) 0.1801(11) 0.6291(13) 0.089(5) Uani 0.5 1 d . U P B 1
O6 O 1.1098(17) 0.1349(11) 0.6846(10) 0.083(5) Uani 0.5 1 d . U P B 1
O5' O 1.2684(15) 0.1431(8) 0.6358(10) 0.055(3) Uani 0.5 1 d . U P B 2
O6' O 1.1288(15) 0.0896(9) 0.6863(8) 0.064(4) Uani 0.5 1 d . U P B 2
O7 O 0.4152(4) 0.1098(2) 0.2833(2) 0.0338(9) Uani 1 1 d . . . . .
O8 O 0.2476(4) 0.1799(2) 0.2148(3) 0.0417(11) Uani 1 1 d . . . . .
O9 O 0.2824(5) 0.4549(3) 0.2166(3) 0.0475(12) Uani 1 1 d . . . . .
O10 O 0.4100(5) 0.5042(2) 0.3258(3) 0.0501(13) Uani 1 1 d . . . . .
O13 O 0.4498(4) 0.1154(2) 0.4611(2) 0.0414(11) Uani 1 1 d . . . . .
O14 O 0.5215(5) 0.1101(2) 0.5910(3) 0.0407(11) Uani 1 1 d . . . . .
O1W O 0.4850(6) -0.0447(3) 0.2685(3) 0.0682(16) Uani 1 1 d . . . . .
Zn1 Zn 1.10342(7) 0.10878(4) 0.20214(4) 0.03330(18) Uani 1 1 d . . . . .
H2W H 0.5088 -0.0889 0.2632 0.050 Uiso 1 1 d R U . . .
H1W H 0.5073 -0.0230 0.2325 0.050 Uiso 1 1 d R U . . .

loop_
_atom_site_aniso_label
_atom_site_aniso_U_11
_atom_site_aniso_U_22
_atom_site_aniso_U_33
_atom_site_aniso_U_23
_atom_site_aniso_U_13
_atom_site_aniso_U_12
C1 0.030(3) 0.026(3) 0.047(4) 0.006(3) 0.013(3) 0.002(2)
C2 0.027(3) 0.029(3) 0.038(3) 0.008(3) 0.006(3) 0.003(2)
C3 0.026(3) 0.036(3) 0.032(3) 0.007(3) 0.007(2) 0.002(2)
C4 0.027(3) 0.032(3) 0.038(3) 0.007(3) 0.008(3) 0.003(2)
C5 0.029(3) 0.050(4) 0.040(4) 0.000(3) 0.010(3) -0.003(3)
C6 0.029(3) 0.066(5) 0.040(4) -0.007(3) 0.005(3) -0.006(3)
C7 0.032(3) 0.052(4) 0.036(3) 0.006(3) 0.009(3) 0.005(3)
C8 0.030(3) 0.033(3) 0.039(3) 0.005(3) 0.009(3) -0.003(2)
C9 0.036(3) 0.025(3) 0.038(3) 0.002(3) 0.013(3) -0.004(2)
C10 0.035(3) 0.026(3) 0.039(3) 0.004(3) 0.002(3) 0.000(2)
C11 0.031(3) 0.026(3) 0.034(3) 0.002(3) 0.001(2) 0.000(2)
C12 0.039(3) 0.029(3) 0.030(3) 0.005(3) 0.000(3) 0.003(3)
C13 0.045(4) 0.031(4) 0.065(5) 0.003(3) -0.018(3) -0.004(3)
C14 0.046(4) 0.035(4) 0.076(5) 0.010(4) -0.026(4) 0.001(3)
C15 0.038(4) 0.029(4) 0.066(5) 0.007(3) -0.003(3) 0.007(3)
C16 0.037(3) 0.029(3) 0.036(3) 0.005(3) 0.001(3) 0.000(3)
C17 0.026(3) 0.025(3) 0.038(3) -0.003(3) 0.008(3) -0.003(2)
C18 0.035(3) 0.023(3) 0.026(3) -0.004(2) 0.004(2) 0.001(2)
C19 0.038(3) 0.032(3) 0.029(3) 0.000(3) 0.003(3) 0.004(2)
C20 0.062(5) 0.027(4) 0.041(4) -0.003(3) 0.001(3) 0.011(3)
C21 0.072(5) 0.037(4) 0.038(4) 0.004(3) -0.011(3) 0.016(3)
C22 0.049(4) 0.039(4) 0.032(3) -0.007(3) -0.001(3) 0.006(3)
Eu1 0.02479(16) 0.01994(16) 0.02342(16) -0.00006(11) 0.00247(11) -0.00198(10)
N1 0.045(4) 0.160(9) 0.049(4) -0.032(5) 0.013(3) -0.023(5)
N2 0.067(5) 0.056(4) 0.085(5) 0.000(5) -0.017(4) 0.007(4)
O11 0.078(5) 0.071(5) 0.089(5) -0.004(5) -0.023(4) 0.002(5)
O12 0.072(5) 0.057(5) 0.084(5) 0.006(5) -0.016(4) 0.014(4)
N2' 0.068(5) 0.057(4) 0.090(5) 0.001(5) -0.020(4) 0.009(4)
O11' 0.073(5) 0.069(5) 0.100(6) -0.003(5) -0.024(4) -0.001(4)
O12' 0.070(5) 0.063(5) 0.097(6) 0.000(5) -0.017(4) 0.016(4)
N3 0.042(3) 0.025(3) 0.031(3) -0.003(2) 0.003(2) 0.004(2)
O1 0.028(2) 0.055(3) 0.045(3) -0.002(2) 0.008(2) -0.006(2)
O2 0.036(3) 0.054(3) 0.057(3) 0.024(2) 0.021(2) 0.005(2)
O3 0.033(2) 0.076(4) 0.038(3) 0.014(2) 0.009(2) -0.001(2)
O4 0.031(2) 0.049(3) 0.045(3) 0.007(2) 0.016(2) 0.0049(19)
O5 0.069(9) 0.115(12) 0.080(8) -0.027(10) 0.014(7) -0.040(9)
O6 0.077(8) 0.126(11) 0.051(7) -0.032(9) 0.026(6) -0.023(9)
O5' 0.032(6) 0.071(9) 0.055(6) -0.007(7) 0.001(5) -0.011(6)
O6' 0.056(7) 0.103(10) 0.035(6) -0.001(8) 0.012(5) -0.002(8)
O7 0.040(2) 0.020(2) 0.042(2) 0.0074(18) 0.0122(19) 0.0022(17)
O8 0.038(2) 0.032(3) 0.046(3) 0.011(2) -0.005(2) -0.0071(18)
O9 0.050(3) 0.029(2) 0.047(3) 0.001(2) -0.016(2) 0.010(2)
O10 0.068(3) 0.025(2) 0.046(3) -0.003(2) -0.003(2) 0.005(2)
O13 0.046(3) 0.034(3) 0.039(3) -0.017(2) 0.002(2) 0.0006(19)
O14 0.052(3) 0.025(2) 0.040(3) 0.0017(19) 0.006(2) 0.0062(19)
O1W 0.100(5) 0.061(4) 0.051(3) -0.010(3) 0.034(3) 0.014(3)
Zn1 0.0398(4) 0.0241(4) 0.0319(4) 0.0060(3) 0.0029(3) -0.0049(3)

loop_
_atom_type_symbol
_atom_type_description
_atom_type_scat_dispersion_real
_atom_type_scat_dispersion_imag
_atom_type_scat_source
C C 0.0033 0.0016 'International Tables Vol C Tables 4.2.6.8 and 6.1.1.4'
H H 0.0000 0.0000 'International Tables Vol C Tables 4.2.6.8 and 6.1.1.4'
N N 0.0061 0.0033 'International Tables Vol C Tables 4.2.6.8 and 6.1.1.4'
O O 0.0106 0.0060 'International Tables Vol C Tables 4.2.6.8 and 6.1.1.4'
Zn Zn 0.2839 1.4301 'International Tables Vol C Tables 4.2.6.8 and 6.1.1.4'
Eu Eu -0.1578 3.6682 'International Tables Vol C Tables 4.2.6.8 and 6.1.1.4'

loop_
_geom_angle_atom_site_label_1
_geom_angle_atom_site_label_2
_geom_angle_atom_site_label_3
_geom_angle
_geom_angle_site_symmetry_1
_geom_angle_site_symmetry_3
O1 C1 O2 124.9(6) . .
O1 C1 C2 118.3(6) . .
O2 C1 C2 116.8(6) . .
C7 C2 C3 119.9(6) . .
C7 C2 C1 119.5(6) . .
C3 C2 C1 120.5(5) . .
C4 C3 C2 120.4(6) . .
C4 C3 H3 119.8 . .
C2 C3 H3 119.8 . .
C5 C4 C3 119.5(6) . .
C5 C4 C8 119.7(5) . .
C3 C4 C8 120.8(5) . .
C6 C5 C4 118.8(6) . .
C6 C5 H5 120.6 . .
C4 C5 H5 120.6 . .
C5 C6 C7 122.9(6) . .
C5 C6 N1 118.8(6) . .
C7 C6 N1 118.2(6) . .
C6 C7 C2 118.4(6) . .
C6 C7 H7 120.8 . .
C2 C7 H7 120.8 . .
O4 C8 O3 122.8(6) . .
O4 C8 C4 119.4(5) . .
O3 C8 C4 117.8(5) . .
O7 C9 O8 124.6(6) . .
O7 C9 C10 119.2(5) . .
O8 C9 C10 116.1(5) . .
C11 C10 C15 119.9(6) . .
C11 C10 C9 119.8(5) . .
C15 C10 C9 120.1(6) . .
C10 C11 C12 121.1(5) . .
C10 C11 H11 119.5 . .
C12 C11 H11 119.5 . .
C11 C12 C13 119.4(6) . .
C11 C12 C16 120.9(5) . .
C13 C12 C16 119.8(6) . .
C14 C13 C12 118.6(6) . .
C14 C13 H13 120.7 . .
C12 C13 H13 120.7 . .
N2' C14 C13 118.7(10) . .
N2' C14 C15 117.0(10) . .
C13 C14 C15 123.0(6) . .
C13 C14 N2 116.5(10) . .
C15 C14 N2 117.8(9) . .
C10 C15 C14 118.0(6) . .
C10 C15 H15 121.0 . .
C14 C15 H15 121.0 . .
O9 C16 O10 125.9(6) . .
O9 C16 C12 118.0(6) . .
O10 C16 C12 116.1(5) . .
O13 C17 O14 127.6(6) . .
O13 C17 C18 115.7(5) . .
O14 C17 C18 116.7(5) . .
C19 C18 C22 117.9(6) . .
C19 C18 C17 119.9(5) . .
C22 C18 C17 122.2(5) . .
N3 C19 C18 123.6(5) . .
N3 C19 H19 118.2 . .
C18 C19 H19 118.2 . .
N3 C20 C21 122.0(6) . .
N3 C20 H20 119.0 . .
C21 C20 H20 119.0 . .
C22 C21 C20 119.6(6) . .
C22 C21 H21 120.2 . .
C20 C21 H21 120.2 . .
C21 C22 C18 118.9(6) . .
C21 C22 H22 120.6 . .
C18 C22 H22 120.6 . .
O2 Eu1 O13 77.78(18) 3_656 .
O2 Eu1 O7 145.83(16) 3_656 .
O13 Eu1 O7 81.98(16) . .
O2 Eu1 O9 85.34(18) 3_656 2_545
O13 Eu1 O9 140.25(16) . 2_545
O7 Eu1 O9 93.17(15) . 2_545
O2 Eu1 O14 72.89(16) 3_656 3_656
O13 Eu1 O14 122.52(15) . 3_656
O7 Eu1 O14 141.09(15) . 3_656
O9 Eu1 O14 85.05(15) 2_545 3_656
O2 Eu1 O1 120.34(16) 3_656 .
O13 Eu1 O1 73.76(16) . .
O7 Eu1 O1 78.91(15) . .
O9 Eu1 O1 144.17(17) 2_545 .
O14 Eu1 O1 80.17(16) 3_656 .
O2 Eu1 O1W 137.3(2) 3_656 .
O13 Eu1 O1W 140.67(19) . .
O7 Eu1 O1W 73.07(17) . .
O9 Eu1 O1W 72.3(2) 2_545 .
O14 Eu1 O1W 69.40(18) 3_656 .
O1 Eu1 O1W 71.97(19) . .
O2 Eu1 O4 75.96(15) 3_656 1_455
O13 Eu1 O4 70.31(15) . 1_455
O7 Eu1 O4 71.39(14) . 1_455
O9 Eu1 O4 70.78(16) 2_545 1_455
O14 Eu1 O4 141.79(15) 3_656 1_455
O1 Eu1 O4 135.77(16) . 1_455
O1W Eu1 O4 126.17(17) . 1_455
O2 Eu1 Eu1 52.33(12) 3_656 3_656
O13 Eu1 Eu1 57.05(11) . 3_656
O7 Eu1 Eu1 132.58(10) . 3_656
O9 Eu1 Eu1 133.23(12) 2_545 3_656
O14 Eu1 Eu1 65.85(10) 3_656 3_656
O1 Eu1 Eu1 68.18(11) . 3_656
O1W Eu1 Eu1 123.58(14) . 3_656
O4 Eu1 Eu1 110.25(10) 1_455 3_656
O5' N1 O6' 116.8(12) . .
O6 N1 O5 113.5(15) . .
O6 N1 C6 119.4(10) . .
O5' N1 C6 119.4(10) . .
O6' N1 C6 113.7(9) . .
O5 N1 C6 113.8(12) . .
O12 N2 C14 120.0(16) . .
O12 N2 O11 120.0(17) . .
C14 N2 O11 119.8(15) . .
C14 N2' O11' 119.9(16) . .
C14 N2' O12' 122.7(17) . .
O11' N2' O12' 117.4(17) . .
C20 N3 C19 118.0(5) . .
C20 N3 Zn1 124.3(4) . 4_566
C19 N3 Zn1 117.6(4) . 4_566
C1 O1 Eu1 127.4(4) . .
C1 O2 Eu1 165.7(4) . 3_656
C8 O3 Zn1 105.4(4) . .
C8 O4 Eu1 150.8(4) . 1_655
C9 O7 Eu1 139.2(4) . .
C9 O8 Zn1 125.0(4) . 1_455
C16 O9 Eu1 153.1(4) . 2
C16 O10 Zn1 124.6(4) . 2_655
C17 O13 Eu1 153.0(4) . .
C17 O14 Eu1 134.3(4) . 3_656
Eu1 O1W H2W 131.0 . .
Eu1 O1W H1W 126.9 . .
H2W O1W H1W 101.4 . .
O10 Zn1 O8 131.7(2) 2_645 1_655
O10 Zn1 O3 103.3(2) 2_645 .
O8 Zn1 O3 115.7(2) 1_655 .
O10 Zn1 N3 103.4(2) 2_645 4_665
O8 Zn1 N3 93.16(18) 1_655 4_665
O3 Zn1 N3 105.2(2) . 4_665

loop_
_geom_bond_atom_site_label_1
_geom_bond_atom_site_label_2
_geom_bond_distance
_geom_bond_site_symmetry_2
C1 O1 1.256(7) .
C1 O2 1.245(8) .
C1 C2 1.508(8) .
C2 C7 1.377(9) .
C2 C3 1.392(8) .
C3 C4 1.393(8) .
C3 H3 0.9300 .
C4 C5 1.377(9) .
C4 C8 1.506(9) .
C5 C6 1.376(9) .
C5 H5 0.9300 .
C6 C7 1.370(9) .
C6 N1 1.484(9) .
C7 H7 0.9300 .
C8 O4 1.240(7) .
C8 O3 1.257(7) .
C9 O7 1.252(7) .
C9 O8 1.270(7) .
C9 C10 1.500(8) .
C10 C11 1.386(8) .
C10 C15 1.389(8) .
C11 C12 1.378(8) .
C11 H11 0.9300 .
C12 C13 1.390(8) .
C12 C16 1.512(8) .
C13 C14 1.373(10) .
C13 H13 0.9300 .
C14 N2' 1.466(19) .
C14 C15 1.373(10) .
C14 N2 1.532(18) .
C15 H15 0.9300 .
C16 O9 1.233(7) .
C16 O10 1.265(8) .
C17 O13 1.242(7) .
C17 O14 1.249(7) .
C17 C18 1.519(8) .
C18 C19 1.386(8) .
C18 C22 1.384(8) .
C19 N3 1.335(8) .
C19 H19 0.9300 .
C20 N3 1.333(8) .
C20 C21 1.389(9) .
C20 H20 0.9300 .
C21 C22 1.374(9) .
C21 H21 0.9300 .
C22 H22 0.9300 .
Eu1 O2 2.301(5) 3_656
Eu1 O13 2.355(4) .
Eu1 O7 2.361(4) .
Eu1 O9 2.402(4) 2_545
Eu1 O14 2.397(4) 3_656
Eu1 O1 2.408(4) .
Eu1 O1W 2.491(5) .
Eu1 O4 2.526(4) 1_455
Eu1 Eu1 4.4731(7) 3_656
N1 O6 1.194(18) .
N1 O5' 1.199(17) .
N1 O6' 1.313(17) .
N1 O5 1.35(2) .
N2 O12 1.18(2) .
N2 O11 1.21(2) .
N2' O11' 1.21(2) .
N2' O12' 1.17(2) .
N3 Zn1 2.041(5) 4_566
O2 Eu1 2.301(5) 3_656
O3 Zn1 1.988(5) .
O4 Eu1 2.526(4) 1_655
O8 Zn1 1.941(4) 1_455
O9 Eu1 2.402(4) 2
O10 Zn1 1.931(5) 2_655
O14 Eu1 2.397(4) 3_656
O1W H2W 0.8406 .
O1W H1W 0.8366 .
Zn1 O10 1.931(5) 2_645
Zn1 O8 1.941(4) 1_655
Zn1 N3 2.041(5) 4_665

loop_
_geom_torsion_atom_site_label_1
_geom_torsion_atom_site_label_2
_geom_torsion_atom_site_label_3
_geom_torsion_atom_site_label_4
_geom_torsion
_geom_torsion_site_symmetry_4
O1 C1 C2 C7 172.7(6) .
O2 C1 C2 C7 -8.4(9) .
O1 C1 C2 C3 -10.5(9) .
O2 C1 C2 C3 168.5(6) .
C7 C2 C3 C4 2.7(9) .
C1 C2 C3 C4 -174.1(6) .
C2 C3 C4 C5 -2.9(9) .
C2 C3 C4 C8 173.7(6) .
C3 C4 C5 C6 0.6(10) .
C8 C4 C5 C6 -176.1(6) .
C4 C5 C6 C7 2.1(11) .
C4 C5 C6 N1 178.6(7) .
C5 C6 C7 C2 -2.3(11) .
N1 C6 C7 C2 -178.8(7) .
C3 C2 C7 C6 -0.2(10) .
C1 C2 C7 C6 176.7(6) .
C5 C4 C8 O4 23.6(9) .
C3 C4 C8 O4 -153.1(6) .
C5 C4 C8 O3 -155.5(6) .
C3 C4 C8 O3 27.8(9) .
O7 C9 C10 C11 -177.7(6) .
O8 C9 C10 C11 -0.5(9) .
O7 C9 C10 C15 -3.1(10) .
O8 C9 C10 C15 174.0(6) .
C15 C10 C11 C12 -1.4(10) .
C9 C10 C11 C12 173.2(6) .
C10 C11 C12 C13 0.8(10) .
C10 C11 C12 C16 -177.9(6) .
C11 C12 C13 C14 0.3(12) .
C16 C12 C13 C14 179.1(7) .
C12 C13 C14 N2' 165.9(11) .
C12 C13 C14 C15 -0.9(14) .
C12 C13 C14 N2 -161.8(11) .
C11 C10 C15 C14 0.7(11) .
C9 C10 C15 C14 -173.8(7) .
N2' C14 C15 C10 -166.6(11) .
C13 C14 C15 C10 0.4(14) .
N2 C14 C15 C10 161.1(10) .
C11 C12 C16 O9 -19.0(10) .
C13 C12 C16 O9 162.2(7) .
C11 C12 C16 O10 160.5(6) .
C13 C12 C16 O10 -18.2(10) .
O13 C17 C18 C19 -159.3(6) .
O14 C17 C18 C19 21.0(8) .
O13 C17 C18 C22 19.5(9) .
O14 C17 C18 C22 -160.2(6) .
C22 C18 C19 N3 -0.7(10) .
C17 C18 C19 N3 178.2(6) .
N3 C20 C21 C22 -1.1(13) .
C20 C21 C22 C18 1.8(12) .
C19 C18 C22 C21 -0.9(10) .
C17 C18 C22 C21 -179.8(7) .
C5 C6 N1 O6 168.5(14) .
C7 C6 N1 O6 -14.9(18) .
C5 C6 N1 O5' -4.3(16) .
C7 C6 N1 O5' 172.4(11) .
C5 C6 N1 O6' -148.7(10) .
C7 C6 N1 O6' 27.9(14) .
C5 C6 N1 O5 30.0(15) .
C7 C6 N1 O5 -153.3(12) .
C13 C14 N2 O12 171.7(16) .
C15 C14 N2 O12 10(2) .
C13 C14 N2 O11 -3(2) .
C15 C14 N2 O11 -165.3(17) .
C13 C14 N2' O11' 8(3) .
C15 C14 N2' O11' 176.1(17) .
C13 C14 N2' O12' -175.5(18) .
C15 C14 N2' O12' -8(3) .
C21 C20 N3 C19 -0.5(11) .
C21 C20 N3 Zn1 175.3(6) 4_566
C18 C19 N3 C20 1.4(10) .
C18 C19 N3 Zn1 -174.7(5) 4_566
O2 C1 O1 Eu1 16.5(9) .
C2 C1 O1 Eu1 -164.7(4) .
O1 C1 O2 Eu1 -7(2) 3_656
C2 C1 O2 Eu1 174.5(15) 3_656
O4 C8 O3 Zn1 4.3(8) .
C4 C8 O3 Zn1 -176.6(4) .
O3 C8 O4 Eu1 -101.8(9) 1_655
C4 C8 O4 Eu1 79.2(10) 1_655
O8 C9 O7 Eu1 -75.9(9) .
C10 C9 O7 Eu1 101.0(7) .
O7 C9 O8 Zn1 25.3(9) 1_455
C10 C9 O8 Zn1 -151.7(4) 1_455
O10 C16 O9 Eu1 -15.3(16) 2
C12 C16 O9 Eu1 164.2(7) 2
O9 C16 O10 Zn1 -25.1(10) 2_655
C12 C16 O10 Zn1 155.4(5) 2_655
O14 C17 O13 Eu1 20.5(13) .
C18 C17 O13 Eu1 -159.2(6) .
O13 C17 O14 Eu1 3.6(10) 3_656
C18 C17 O14 Eu1 -176.7(4) 3_656
